data_7109284
loop_
_publ_author_name
'Andres Tasada'
'Francisca M. Alberti'
'Antonio Bauza'
'Miquel Barcelo-Oliver'
'Angel Garcia-Raso'
'Juan J. Fiol'
'Elies Molins'
'Amparo Caubet'
'Antonio Frontera'

_publ_section_title
;
 Metallomacrocycles as anion receptors: combining hydrogen bonding and ion
 pair based hosts formed from Ag(I) salts and flexible bis- and
 tris-pyrimidine ligands
;
_journal_name_full Chem.Commun.
_journal_page_first 4944
_journal_paper_doi 10.1039/c3cc40772a
_journal_volume 49
_journal_year 2013
_chemical_compound_source 'synthesis as described'
_chemical_formula_moiety 'C36 H42 Ag2 N12 O6 S2'
_chemical_formula_sum 'C36 H42 Ag2 N12 O6 S2'
_chemical_formula_weight 1018.68
_chemical_name_systematic
;
?
;
_space_group_IT_number 14
_symmetry_cell_setting monoclinic
_symmetry_Int_Tables_number 14
_symmetry_space_group_name_Hall '-P 2yn'
_symmetry_space_group_name_H-M 'P 1 21/n 1'
_atom_sites_solution_hydrogens geom
_atom_sites_solution_primary direct
_atom_sites_solution_secondary difmap
_audit_conform_dict_location ftp://ftp.iucr.org/pub/cif_core.dic
_audit_conform_dict_name cif_core.dic
_audit_conform_dict_version 2.3
_audit_creation_date 2007-10-28T18:00:24-00:00
_audit_creation_method 'WinGX routine CIF_UPDATE'
_cell_angle_alpha 90
_cell_angle_beta 112.081(13)
_cell_angle_gamma 90
_cell_formula_units_Z 2
_cell_length_a 12.611(2)
_cell_length_b 11.643(2)
_cell_length_c 14.3923(19)
_cell_measurement_reflns_used 25
_cell_measurement_temperature 294(2)
_cell_measurement_theta_max 17.9
_cell_measurement_theta_min 13.32
_cell_measurement_wavelength 0.71073
_cell_volume 1958.2(6)
_computing_cell_refinement 'CAD4 Express (Enraf Nonius, 1994)'
_computing_data_collection 'CAD4 Express (Enraf Nonius, 1994)'
_computing_data_reduction 'XCAD4 (Harms & Wocadlo, 1995)'
_computing_molecular_graphics 'Ortep-3 for Windows (Farrugia, 1997)'
_computing_publication_material 'WinGX publication routines (Farrugia, 1999)'
_computing_structure_refinement 'SHELXL-97 (Sheldrick, 1997)'
_computing_structure_solution 'SIR2004 (Giacovazzo et al, 2004)'
_diffrn_ambient_temperature 294(2)
_diffrn_detector 'scintillation LiI'
_diffrn_detector_dtime 1.195
_diffrn_measured_fraction_theta_full 1
_diffrn_measured_fraction_theta_max 1
_diffrn_measurement_device '\k-geometry diffractometer'
_diffrn_measurement_device_type 'Enraf Nonius CAD4'
_diffrn_measurement_method 'non-profiled omega scans'
_diffrn_orient_matrix_type
;
x-axis points to radiation source
the matrix is specified in reciprocal space
;
_diffrn_orient_matrix_UB_11 -0.075935
_diffrn_orient_matrix_UB_12 -0.036971
_diffrn_orient_matrix_UB_13 -0.036654
_diffrn_orient_matrix_UB_21 0.033368
_diffrn_orient_matrix_UB_22 -0.076708
_diffrn_orient_matrix_UB_23 0.026555
_diffrn_orient_matrix_UB_31 -0.021019
_diffrn_orient_matrix_UB_32 0.011496
_diffrn_orient_matrix_UB_33 0.059781
_diffrn_radiation_monochromator graphite
_diffrn_radiation_probe x-ray
_diffrn_radiation_type MoK\a
_diffrn_radiation_wavelength 0.71073
_diffrn_reflns_av_R_equivalents 0
_diffrn_reflns_av_unetI/netI 0.016
_diffrn_reflns_limit_h_max 13
_diffrn_reflns_limit_h_min -14
_diffrn_reflns_limit_k_max 13
_diffrn_reflns_limit_k_min 0
_diffrn_reflns_limit_l_max 17
_diffrn_reflns_limit_l_min 0
_diffrn_reflns_number 3427
_diffrn_reflns_theta_full 24.97
_diffrn_reflns_theta_max 24.97
_diffrn_reflns_theta_min 1.84
_diffrn_source 'Enraf Nonius FR590'
_diffrn_standards_decay_% 2
_diffrn_standards_interval_time 60
_diffrn_standards_number 2
_exptl_absorpt_coefficient_mu 1.17
_exptl_absorpt_correction_T_max 0.743
_exptl_absorpt_correction_T_min 0.6211
_exptl_absorpt_correction_type refdelf
_exptl_absorpt_process_details
;
Walker, N. & Stuart, D (1983) Acta. Cryst. A39, 158-166
;
_exptl_crystal_colour 'pale yellow'
_exptl_crystal_density_diffrn 1.728
_exptl_crystal_density_method 'not measured'
_exptl_crystal_description prism
_exptl_crystal_F_000 1032
_exptl_crystal_size_max 0.45
_exptl_crystal_size_mid 0.32
_exptl_crystal_size_min 0.27
_refine_diff_density_max 0.41
_refine_diff_density_min -0.52
_refine_diff_density_rms 0.069
_refine_ls_extinction_method none
_refine_ls_goodness_of_fit_ref 1.058
_refine_ls_hydrogen_treatment constr
_refine_ls_matrix_type full
_refine_ls_number_parameters 263
_refine_ls_number_reflns 3427
_refine_ls_number_restraints 0
_refine_ls_restrained_S_all 1.058
_refine_ls_R_factor_all 0.0352
_refine_ls_R_factor_gt 0.0284
_refine_ls_shift/su_max 0.001
_refine_ls_shift/su_mean 0
_refine_ls_structure_factor_coef Fsqd
_refine_ls_weighting_details 'calc w=1/[\s^2^(Fo^2^)+(0.0449P)^2^+1.0467P] where P=(Fo^2^+2Fc^2^)/3'
_refine_ls_weighting_scheme calc
_refine_ls_wR_factor_gt 0.0752
_refine_ls_wR_factor_ref 0.0776
_reflns_number_gt 3001
_reflns_number_total 3427
_reflns_threshold_expression >2sigma(I)
_cod_data_source_file c3cc40772a.txt
_cod_data_source_block pm103
_cod_original_sg_symbol_H-M 'P 21/n'
_cod_database_code 7109284

loop_
_symmetry_equiv_pos_as_xyz
'x, y, z'
'-x+1/2, y+1/2, -z+1/2'
'-x, -y, -z'
'x-1/2, -y-1/2, z-1/2'

loop_
_atom_site_label
_atom_site_type_symbol
_atom_site_fract_x
_atom_site_fract_y
_atom_site_fract_z
_atom_site_U_iso_or_equiv
_atom_site_adp_type
_atom_site_occupancy
_atom_site_symmetry_multiplicity
_atom_site_calc_flag
_atom_site_refinement_flags
Ag1 Ag 0.722894(19) 0.195590(18) 0.100976(18) 0.04935(10) Uani 1 1 d .
O1 O 0.5991(2) 0.1282(3) -0.0784(2) 0.0984(11) Uani 1 1 d .
S1 S 0.49921(6) 0.09466(6) -0.16151(5) 0.04304(17) Uani 1 1 d .
O2 O 0.4346(2) 0.00499(19) -0.13714(18) 0.0600(6) Uani 1 1 d .
O3 O 0.4279(2) 0.18934(18) -0.2132(2) 0.0709(7) Uani 1 1 d .
C9 C 0.5507(2) 0.0336(2) -0.24926(18) 0.0334(5) Uani 1 1 d .
C10 C 0.6388(2) 0.0860(2) -0.2673(2) 0.0414(6) Uani 1 1 d .
H10 H 0.6706 0.1536 -0.2341 0.05 Uiso 1 1 calc R
C11 C 0.6800(2) 0.0382(2) -0.3347(2) 0.0465(7) Uani 1 1 d .
H11 H 0.7396 0.0741 -0.3464 0.056 Uiso 1 1 calc R
C12 C 0.6343(2) -0.0622(3) -0.3853(2) 0.0439(6) Uani 1 1 d .
C13 C 0.5455(3) -0.1131(3) -0.3666(2) 0.0514(7) Uani 1 1 d .
H13 H 0.5135 -0.1806 -0.3998 0.062 Uiso 1 1 calc R
C14 C 0.5035(2) -0.0661(2) -0.2997(2) 0.0454(7) Uani 1 1 d .
H14 H 0.4433 -0.1015 -0.2885 0.054 Uiso 1 1 calc R
C15 C 0.6806(3) -0.1135(4) -0.4586(3) 0.0726(10) Uani 1 1 d .
H15A H 0.6939 -0.1942 -0.4453 0.109 Uiso 1 1 calc R
H15B H 0.7513 -0.0764 -0.4514 0.109 Uiso 1 1 calc R
H15C H 0.6262 -0.1028 -0.5257 0.109 Uiso 1 1 calc R
N1 N 0.87040(18) 0.09248(18) 0.11386(16) 0.0383(5) Uani 1 1 d .
C2 C 0.8680(2) -0.0244(2) 0.10922(19) 0.0376(6) Uani 1 1 d .
N3 N 0.95826(19) -0.0905(2) 0.11578(19) 0.0470(6) Uani 1 1 d .
C4 C 1.0549(2) -0.0352(3) 0.1303(2) 0.0564(8) Uani 1 1 d .
H4 H 1.1187 -0.0782 0.1346 0.068 Uiso 1 1 calc R
C5 C 1.0665(2) 0.0823(3) 0.1394(2) 0.0552(8) Uani 1 1 d .
H5 H 1.136 0.1185 0.1509 0.066 Uiso 1 1 calc R
C6 C 0.9709(2) 0.1423(3) 0.1306(2) 0.0459(6) Uani 1 1 d .
H6 H 0.9759 0.2219 0.1365 0.055 Uiso 1 1 calc R
N2 N 0.7709(2) -0.07716(19) 0.09851(19) 0.0459(6) Uani 1 1 d .
H2 H 0.7115 -0.0359 0.0903 0.055 Uiso 1 1 calc R
C7 C 0.7600(3) -0.2011(2) 0.1000(2) 0.0464(7) Uani 1 1 d .
H7A H 0.6919 -0.2197 0.113 0.056 Uiso 1 1 calc R
H7B H 0.8253 -0.2318 0.1548 0.056 Uiso 1 1 calc R
C8 C 0.7524(2) -0.2591(2) 0.0040(2) 0.0425(6) Uani 1 1 d .
H8A H 0.8243 -0.2482 -0.005 0.051 Uiso 1 1 calc R
H8B H 0.7421 -0.3409 0.01 0.051 Uiso 1 1 calc R
C7' C 0.6565(2) -0.2149(2) -0.0876(2) 0.0454(7) Uani 1 1 d .
H7'1 H 0.6677 -0.1333 -0.0939 0.054 Uiso 1 1 calc R
H7'2 H 0.6607 -0.2524 -0.1463 0.054 Uiso 1 1 calc R
N2' N 0.54274(19) -0.23262(19) -0.08701(19) 0.0453(6) Uani 1 1 d .
H2' H 0.5085 -0.1755 -0.0726 0.054 Uiso 1 1 calc R
C6' C 0.3247(2) -0.4384(2) -0.1437(2) 0.0443(6) Uani 1 1 d .
H6' H 0.2472 -0.4426 -0.1547 0.053 Uiso 1 1 calc R
C5' C 0.3804(3) -0.5367(2) -0.1517(2) 0.0487(7) Uani 1 1 d .
H5' H 0.3433 -0.6073 -0.1663 0.058 Uiso 1 1 calc R
C4' C 0.4937(3) -0.5253(2) -0.1370(2) 0.0456(7) Uani 1 1 d .
H4' H 0.5338 -0.5906 -0.1416 0.055 Uiso 1 1 calc R
N3' N 0.54913(19) -0.42608(19) -0.11638(17) 0.0426(5) Uani 1 1 d .
C2' C 0.4890(2) -0.3340(2) -0.10789(19) 0.0363(6) Uani 1 1 d .
N1' N 0.37708(18) -0.33698(18) -0.12059(16) 0.0384(5) Uani 1 1 d .

loop_
_atom_site_aniso_label
_atom_site_aniso_U_11
_atom_site_aniso_U_22
_atom_site_aniso_U_33
_atom_site_aniso_U_23
_atom_site_aniso_U_13
_atom_site_aniso_U_12
Ag1 0.04981(15) 0.03965(15) 0.06369(17) 0.00205(10) 0.02717(12) 0.01250(9)
O1 0.0723(17) 0.165(3) 0.0570(15) -0.0509(18) 0.0235(13) -0.0198(19)
S1 0.0471(4) 0.0434(4) 0.0426(4) -0.0013(3) 0.0214(3) 0.0043(3)
O2 0.0755(14) 0.0475(12) 0.0794(15) 0.0182(11) 0.0546(13) 0.0149(11)
O3 0.0998(19) 0.0451(13) 0.0936(18) 0.0205(12) 0.0657(16) 0.0288(12)
C9 0.0327(12) 0.0345(13) 0.0306(12) 0.0034(10) 0.0092(10) 0.0035(10)
C10 0.0422(14) 0.0328(13) 0.0492(15) -0.0042(12) 0.0171(12) -0.0070(11)
C11 0.0439(15) 0.0463(16) 0.0559(17) -0.0002(14) 0.0263(13) -0.0074(13)
C12 0.0443(15) 0.0490(16) 0.0390(14) -0.0042(12) 0.0164(12) 0.0014(12)
C13 0.0524(17) 0.0453(17) 0.0534(17) -0.0173(14) 0.0165(14) -0.0119(13)
C14 0.0408(14) 0.0453(16) 0.0539(17) -0.0062(13) 0.0221(13) -0.0124(12)
C15 0.079(2) 0.087(3) 0.065(2) -0.020(2) 0.042(2) -0.001(2)
N1 0.0371(11) 0.0334(11) 0.0436(12) -0.0051(9) 0.0142(10) 0.0012(9)
C2 0.0381(13) 0.0359(14) 0.0382(13) -0.0050(11) 0.0136(11) 0.0034(11)
N3 0.0369(12) 0.0429(13) 0.0579(15) -0.0072(11) 0.0140(11) 0.0095(10)
C4 0.0358(15) 0.068(2) 0.0621(19) -0.0119(16) 0.0151(14) 0.0082(14)
C5 0.0371(15) 0.067(2) 0.0618(19) -0.0089(16) 0.0184(14) -0.0094(14)
C6 0.0454(16) 0.0426(15) 0.0477(16) -0.0038(13) 0.0154(13) -0.0074(13)
N2 0.0413(12) 0.0315(12) 0.0703(16) -0.0062(11) 0.0270(12) 0.0038(10)
C7 0.0504(16) 0.0340(15) 0.0592(18) -0.0014(12) 0.0256(14) -0.0010(12)
C8 0.0390(14) 0.0303(13) 0.0594(17) -0.0017(12) 0.0196(13) 0.0023(11)
C7' 0.0424(15) 0.0340(14) 0.0608(18) 0.0024(12) 0.0206(14) 0.0005(11)
N2' 0.0365(12) 0.0287(11) 0.0698(16) -0.0053(11) 0.0189(11) 0.0032(9)
C6' 0.0455(15) 0.0427(15) 0.0443(15) -0.0060(12) 0.0165(12) -0.0085(12)
C5' 0.0666(19) 0.0315(14) 0.0473(16) -0.0060(12) 0.0207(14) -0.0081(13)
C4' 0.0583(17) 0.0314(14) 0.0469(15) -0.0044(12) 0.0197(13) 0.0090(12)
N3' 0.0455(12) 0.0317(11) 0.0494(13) -0.0034(10) 0.0163(11) 0.0074(10)
C2' 0.0410(14) 0.0303(13) 0.0352(13) -0.0006(10) 0.0117(11) 0.0049(10)
N1' 0.0384(11) 0.0330(11) 0.0414(12) -0.0037(9) 0.0121(10) 0.0041(9)

loop_
_atom_type_symbol
_atom_type_description
_atom_type_scat_dispersion_real
_atom_type_scat_dispersion_imag
_atom_type_scat_source
C C 0.0033 0.0016 'International Tables Vol C Tables 4.2.6.8 and 6.1.1.4'
H H 0 0 'International Tables Vol C Tables 4.2.6.8 and 6.1.1.4'
N N 0.0061 0.0033 'International Tables Vol C Tables 4.2.6.8 and 6.1.1.4'
O O 0.0106 0.006 'International Tables Vol C Tables 4.2.6.8 and 6.1.1.4'
S S 0.1246 0.1234 'International Tables Vol C Tables 4.2.6.8 and 6.1.1.4'
Ag Ag -0.8971 1.1015 'International Tables Vol C Tables 4.2.6.8 and 6.1.1.4'

loop_
_geom_angle_atom_site_label_1
_geom_angle_atom_site_label_2
_geom_angle_atom_site_label_3
_geom_angle
_geom_angle_site_symmetry_1
_geom_angle_site_symmetry_3
N1' Ag1 N1 159.94(8) 3_655 .
N1' Ag1 O1 101.49(10) 3_655 .
N1 Ag1 O1 95.40(9) . .
S1 O1 Ag1 158.56(17) . .
O1 S1 O3 114.0(2) . .
O1 S1 O2 113.25(18) . .
O3 S1 O2 112.26(15) . .
O1 S1 C9 105.21(14) . .
O3 S1 C9 105.28(13) . .
O2 S1 C9 105.90(13) . .
C10 C9 C14 119.5(2) . .
C10 C9 S1 119.7(2) . .
C14 C9 S1 120.8(2) . .
C9 C10 C11 119.9(3) . .
C10 C11 C12 121.3(3) . .
C13 C12 C11 117.9(3) . .
C13 C12 C15 121.5(3) . .
C11 C12 C15 120.6(3) . .
C14 C13 C12 121.3(3) . .
C13 C14 C9 120.0(3) . .
C6 N1 C2 116.5(2) . .
C6 N1 Ag1 120.22(19) . .
C2 N1 Ag1 123.21(17) . .
N2 C2 N3 117.5(2) . .
N2 C2 N1 118.1(2) . .
N3 C2 N1 124.3(2) . .
C4 N3 C2 115.9(3) . .
N3 C4 C5 123.9(3) . .
C6 C5 C4 116.4(3) . .
N1 C6 C5 122.9(3) . .
C2 N2 C7 123.2(2) . .
N2 C7 C8 113.9(2) . .
C7' C8 C7 113.7(2) . .
N2' C7' C8 114.6(2) . .
C2' N2' C7' 122.8(2) . .
N1' C6' C5' 122.6(3) . .
C4' C5' C6' 116.3(3) . .
N3' C4' C5' 123.5(3) . .
C4' N3' C2' 116.5(2) . .
N2' C2' N3' 118.0(2) . .
N2' C2' N1' 117.8(2) . .
N3' C2' N1' 124.2(2) . .
C6' N1' C2' 116.8(2) . .
C6' N1' Ag1 116.70(18) . 3_655
C2' N1' Ag1 126.46(17) . 3_655

loop_
_geom_bond_atom_site_label_1
_geom_bond_atom_site_label_2
_geom_bond_distance
_geom_bond_site_symmetry_2
Ag1 N1' 2.156(2) 3_655
Ag1 N1 2.163(2) .
Ag1 O1 2.586(2) .
O1 S1 1.428(3) .
S1 O3 1.441(2) .
S1 O2 1.446(2) .
S1 C9 1.771(3) .
C9 C10 1.376(4) .
C9 C14 1.380(4) .
C10 C11 1.378(4) .
C11 C12 1.383(4) .
C12 C13 1.380(4) .
C12 C15 1.508(4) .
C13 C14 1.374(4) .
N1 C6 1.331(3) .
N1 C2 1.362(3) .
C2 N2 1.326(3) .
C2 N3 1.348(3) .
N3 C4 1.323(4) .
C4 C5 1.377(5) .
C5 C6 1.357(4) .
N2 C7 1.450(3) .
C7 C8 1.509(4) .
C8 C7' 1.506(4) .
C7' N2' 1.452(3) .
N2' C2' 1.338(3) .
C6' N1' 1.332(3) .
C6' C5' 1.371(4) .
C5' C4' 1.369(4) .
C4' N3' 1.325(4) .
N3' C2' 1.345(3) .
C2' N1' 1.354(3) .
N1' Ag1 2.156(2) 3_655

loop_
_geom_hbond_atom_site_label_D
_geom_hbond_atom_site_label_H
_geom_hbond_atom_site_label_A
_geom_hbond_distance_DH
_geom_hbond_distance_HA
_geom_hbond_distance_DA
_geom_hbond_angle_DHA
_geom_hbond_site_symmetry_A
N2 H2 O2 0.86 2.22 2.970(3) 146 3_655
N2' H2' O2 0.86 2.34 3.048(3) 139.3 .

loop_
_geom_torsion_atom_site_label_1
_geom_torsion_atom_site_label_2
_geom_torsion_atom_site_label_3
_geom_torsion_atom_site_label_4
_geom_torsion
_geom_torsion_site_symmetry_1
_geom_torsion_site_symmetry_4
N1' Ag1 O1 S1 -47.5(7) 3_655 .
N1 Ag1 O1 S1 143.4(7) . .
Ag1 O1 S1 O3 78.1(7) . .
Ag1 O1 S1 O2 -51.9(7) . .
Ag1 O1 S1 C9 -167.1(6) . .
O1 S1 C9 C10 -42.8(3) . .
O3 S1 C9 C10 77.9(2) . .
O2 S1 C9 C10 -163.0(2) . .
O1 S1 C9 C14 137.1(3) . .
O3 S1 C9 C14 -102.2(2) . .
O2 S1 C9 C14 16.9(3) . .
C14 C9 C10 C11 -0.6(4) . .
S1 C9 C10 C11 179.3(2) . .
C9 C10 C11 C12 0.1(4) . .
C10 C11 C12 C13 0.2(4) . .
C10 C11 C12 C15 -179.8(3) . .
C11 C12 C13 C14 0.0(5) . .
C15 C12 C13 C14 180.0(3) . .
C12 C13 C14 C9 -0.5(5) . .
C10 C9 C14 C13 0.8(4) . .
S1 C9 C14 C13 -179.1(2) . .
N1' Ag1 N1 C6 -26.5(4) 3_655 .
O1 Ag1 N1 C6 120.9(2) . .
N1' Ag1 N1 C2 151.2(2) 3_655 .
O1 Ag1 N1 C2 -61.5(2) . .
C6 N1 C2 N2 176.1(2) . .
Ag1 N1 C2 N2 -1.5(3) . .
C6 N1 C2 N3 -3.2(4) . .
Ag1 N1 C2 N3 179.1(2) . .
N2 C2 N3 C4 -177.5(3) . .
N1 C2 N3 C4 1.8(4) . .
C2 N3 C4 C5 0.5(5) . .
N3 C4 C5 C6 -1.3(5) . .
C2 N1 C6 C5 2.3(4) . .
Ag1 N1 C6 C5 -180.0(2) . .
C4 C5 C6 N1 -0.2(5) . .
N3 C2 N2 C7 4.0(4) . .
N1 C2 N2 C7 -175.3(3) . .
C2 N2 C7 C8 -77.1(4) . .
N2 C7 C8 C7' -56.2(3) . .
C7 C8 C7' N2' -62.3(3) . .
C8 C7' N2' C2' -78.1(3) . .
N1' C6' C5' C4' -1.5(4) . .
C6' C5' C4' N3' -0.3(4) . .
C5' C4' N3' C2' 1.5(4) . .
C7' N2' C2' N3' 9.2(4) . .
C7' N2' C2' N1' -169.9(2) . .
C4' N3' C2' N2' 179.9(3) . .
C4' N3' C2' N1' -1.1(4) . .
C5' C6' N1' C2' 1.8(4) . .
C5' C6' N1' Ag1 -175.6(2) . 3_655
N2' C2' N1' C6' 178.5(2) . .
N3' C2' N1' C6' -0.5(4) . .
N2' C2' N1' Ag1 -4.4(3) . 3_655
N3' C2' N1' Ag1 176.65(19) . 3_655
